data_4100458
_journal_name_full 'Journal of the American Chemical Society'
_journal_paper_doi 10.1021/ja042958q
_journal_year 2005
_chemical_formula_sum 'C86 H114 Ni S2'
_chemical_formula_weight 1270.60
_chemical_name_common '(Ar*S)2Ni.2PhMe '
_space_group_IT_number 14
_symmetry_cell_setting monoclinic
_symmetry_space_group_name_Hall '-P 2ybc'
_symmetry_space_group_name_H-M 'P 1 21/c 1'
_cell_angle_alpha 90.00
_cell_angle_beta 130.73(2)
_cell_angle_gamma 90.00
_cell_formula_units_Z 4
_cell_length_a 14.887(9)
_cell_length_b 29.093(18)
_cell_length_c 22.814(10)
_cell_measurement_temperature 91(2)
_cell_volume 7488(7)
_diffrn_ambient_temperature 91(2)
_exptl_crystal_density_diffrn 1.127
_cod_original_sg_symbol_H-M 'P 21/c'
_cod_database_code 4100458

loop_
_symmetry_equiv_pos_as_xyz
'x, y, z'
'-x, y+1/2, -z+1/2'
'-x, -y, -z'
'x, -y-1/2, z-1/2'

loop_
_atom_site_label
_atom_site_type_symbol
_atom_site_fract_x
_atom_site_fract_y
_atom_site_fract_z
_atom_site_U_iso_or_equiv
_atom_site_adp_type
_atom_site_occupancy
_atom_site_symmetry_multiplicity
_atom_site_calc_flag
_atom_site_refinement_flags
_atom_site_disorder_assembly
_atom_site_disorder_group
Ni1 Ni -0.19948(6) -0.13644(2) 0.25847(4) 0.0189(2) Uani 1 1 d . . .
S1 S -0.28707(11) -0.13364(5) 0.30603(7) 0.0197(3) Uani 1 1 d . . .
S2 S -0.11366(11) -0.13175(4) 0.21001(7) 0.0189(3) Uani 1 1 d . . .
C1 C -0.4408(4) -0.13861(16) 0.2291(3) 0.0174(11) Uani 1 1 d . . .
C2 C -0.4885(4) -0.14549(15) 0.1513(3) 0.0151(11) Uani 1 1 d . . .
C3 C -0.6105(4) -0.15334(16) 0.0944(3) 0.0175(11) Uani 1 1 d . . .
H3A H -0.6435 -0.1587 0.0427 0.034(16) Uiso 1 1 d R . .
C4 C -0.6846(4) -0.15352(16) 0.1114(3) 0.0163(11) Uani 1 1 d . . .
H4A H -0.7663 -0.1606 0.0721 0.020(14) Uiso 1 1 d R . .
C5 C -0.6393(4) -0.14334(16) 0.1862(3) 0.0179(11) Uani 1 1 d . . .
H5A H -0.6910 -0.1418 0.1970 0.019(14) Uiso 1 1 d R . .
C6 C -0.5184(4) -0.13546(16) 0.2449(3) 0.0167(11) Uani 1 1 d . . .
C7 C -0.4200(4) -0.14091(16) 0.1240(3) 0.0159(11) Uani 1 1 d . . .
C8 C -0.4027(4) -0.18028(17) 0.0957(3) 0.0171(11) Uani 1 1 d . . .
C9 C -0.3807(4) -0.17463(17) 0.0447(3) 0.0176(11) Uani 1 1 d . . .
H9A H -0.3705 -0.2012 0.0253 0.037(17) Uiso 1 1 d R . .
C10 C -0.3734(4) -0.13126(17) 0.0215(3) 0.0178(11) Uani 1 1 d . . .
C11 C -0.3822(4) -0.09241(17) 0.0547(3) 0.0187(11) Uani 1 1 d . . .
H11A H -0.3719 -0.0627 0.0425 0.006(11) Uiso 1 1 d R . .
C12 C -0.4057(4) -0.09592(17) 0.1056(3) 0.0169(11) Uani 1 1 d . . .
C13 C -0.4089(4) -0.22870(16) 0.1198(3) 0.0195(12) Uani 1 1 d . . .
H13A H -0.4083 -0.2253 0.1637 0.001(11) Uiso 1 1 d R . .
C14 C -0.2997(5) -0.25746(18) 0.1491(3) 0.0252(13) Uani 1 1 d . . .
H14A H -0.3019 -0.2870 0.1687 0.025(14) Uiso 1 1 d R . .
H14B H -0.2274 -0.2408 0.1907 0.042(18) Uiso 1 1 d R . .
H14C H -0.3004 -0.2628 0.1064 0.027(15) Uiso 1 1 d R . .
C15 C -0.5221(5) -0.25427(17) 0.0549(3) 0.0244(13) Uani 1 1 d . . .
H15A H -0.5909 -0.2381 0.0419 0.06(2) Uiso 1 1 d R . .
H15B H -0.5192 -0.2856 0.0719 0.023(14) Uiso 1 1 d R . .
H15C H -0.5289 -0.2555 0.0092 0.025(15) Uiso 1 1 d R . .
C16 C -0.3582(5) -0.12618(18) -0.0385(3) 0.0219(12) Uani 1 1 d . . .
H16A H -0.3345 -0.1569 -0.0444 0.028(15) Uiso 1 1 d R . .
C17 C -0.2603(5) -0.09160(19) -0.0133(3) 0.0270(13) Uani 1 1 d . . .
H17A H -0.2486 -0.0918 -0.0508 0.037(17) Uiso 1 1 d R . .
H17B H -0.1862 -0.1003 0.0378 0.020(14) Uiso 1 1 d R . .
H17C H -0.2839 -0.0607 -0.0106 0.033(16) Uiso 1 1 d R . .
C18 C -0.4756(5) -0.1127(2) -0.1174(3) 0.0314(14) Uani 1 1 d . . .
H18A H -0.5353 -0.1363 -0.1347 0.07(2) Uiso 1 1 d R . .
H18B H -0.4642 -0.1100 -0.1551 0.06(2) Uiso 1 1 d R . .
H18C H -0.5023 -0.0831 -0.1131 0.035(17) Uiso 1 1 d R . .
C19 C -0.4202(4) -0.05278(16) 0.1367(3) 0.0199(12) Uani 1 1 d . . .
H19A H -0.4028 -0.0614 0.1856 0.004(11) Uiso 1 1 d R . .
C20 C -0.3334(5) -0.01424(18) 0.1563(3) 0.0276(13) Uani 1 1 d . . .
H20A H -0.2525 -0.0265 0.1896 0.037(17) Uiso 1 1 d R . .
H20B H -0.3377 0.0106 0.1833 0.041(17) Uiso 1 1 d R . .
H20C H -0.3545 -0.0023 0.1085 0.09(3) Uiso 1 1 d R . .
C21 C -0.5470(5) -0.03466(18) 0.0807(3) 0.0273(13) Uani 1 1 d . . .
H21A H -0.6015 -0.0584 0.0717 0.035(17) Uiso 1 1 d R . .
H21B H -0.5675 -0.0266 0.0315 0.032(16) Uiso 1 1 d R . .
H21C H -0.5536 -0.0073 0.1027 0.037(17) Uiso 1 1 d R . .
C22 C -0.4759(4) -0.12180(16) 0.3237(3) 0.0144(11) Uani 1 1 d . . .
C23 C -0.4664(4) -0.07422(17) 0.3414(3) 0.0184(11) Uani 1 1 d . . .
C24 C -0.4429(5) -0.06144(16) 0.4099(3) 0.0196(12) Uani 1 1 d . . .
H24A H -0.4367 -0.0297 0.4218 0.030(15) Uiso 1 1 d R . .
C25 C -0.4280(4) -0.09385(17) 0.4612(3) 0.0196(11) Uani 1 1 d . . .
C26 C -0.4332(4) -0.14062(17) 0.4440(3) 0.0190(11) Uani 1 1 d . . .
H26A H -0.4203 -0.1631 0.4791 0.018(13) Uiso 1 1 d R . .
C27 C -0.4571(4) -0.15511(16) 0.3762(3) 0.0161(11) Uani 1 1 d . . .
C28 C -0.4784(5) -0.03725(17) 0.2885(3) 0.0235(12) Uani 1 1 d . . .
H28A H -0.4884 -0.0535 0.2460 0.009(12) Uiso 1 1 d R . .
C29 C -0.3669(5) -0.00755(19) 0.3312(3) 0.0294(14) Uani 1 1 d . . .
H29A H -0.3778 0.0154 0.2955 0.044(18) Uiso 1 1 d R . .
H29B H -0.2987 -0.0271 0.3506 0.025(15) Uiso 1 1 d R . .
H29C H -0.3527 0.0080 0.3746 0.022(14) Uiso 1 1 d R . .
C30 C -0.5881(5) -0.00749(18) 0.2510(3) 0.0298(14) Uani 1 1 d . . .
H30A H -0.6590 -0.0270 0.2209 0.039(17) Uiso 1 1 d R . .
H30B H -0.5940 0.0150 0.2167 0.026(15) Uiso 1 1 d R . .
H30C H -0.5818 0.0086 0.2913 0.023(14) Uiso 1 1 d R . .
C31 C -0.4053(5) -0.07672(18) 0.5330(3) 0.0233(12) Uani 1 1 d . . .
H31A H -0.3526 -0.0492 0.5520 0.027(15) Uiso 1 1 d R . .
C32 C -0.5193(5) -0.0605(2) 0.5154(3) 0.0323(14) Uani 1 1 d . . .
H32A H -0.5610 -0.0384 0.4726 0.05(2) Uiso 1 1 d R . .
H32B H -0.4988 -0.0458 0.5614 0.07(2) Uiso 1 1 d R . .
H32C H -0.5708 -0.0870 0.5009 0.049(19) Uiso 1 1 d R . .
C33 C -0.3396(6) -0.1118(2) 0.6015(3) 0.0361(15) Uani 1 1 d . . .
H33A H -0.2661 -0.1218 0.6138 0.06(2) Uiso 1 1 d R . .
H33B H -0.3908 -0.1385 0.5865 0.025(15) Uiso 1 1 d R . .
H33C H -0.3210 -0.0971 0.6470 0.050(19) Uiso 1 1 d R . .
C34 C -0.4544(4) -0.20623(16) 0.3624(3) 0.0179(11) Uani 1 1 d . . .
H34A H -0.4768 -0.2092 0.3106 0.018(13) Uiso 1 1 d R . .
C35 C -0.3301(5) -0.22548(18) 0.4217(3) 0.0297(14) Uani 1 1 d . . .
H35A H -0.2757 -0.2083 0.4195 0.07(2) Uiso 1 1 d R . .
H35B H -0.3298 -0.2580 0.4104 0.06(2) Uiso 1 1 d R . .
H35C H -0.3044 -0.2226 0.4735 0.030(16) Uiso 1 1 d R . .
C36 C -0.5433(5) -0.23446(18) 0.3598(3) 0.0273(13) Uani 1 1 d . . .
H36A H -0.5407 -0.2666 0.3480 0.047(18) Uiso 1 1 d R . .
H36B H -0.6232 -0.2222 0.3197 0.050(19) Uiso 1 1 d R . .
H36C H -0.5232 -0.2328 0.4101 0.037(17) Uiso 1 1 d R . .
C37 C 0.0397(4) -0.13975(16) 0.2864(3) 0.0158(11) Uani 1 1 d . . .
C38 C 0.1166(4) -0.13569(15) 0.2698(3) 0.0158(11) Uani 1 1 d . . .
C39 C 0.2368(4) -0.14540(15) 0.3272(3) 0.0161(11) Uani 1 1 d . . .
H39A H 0.2884 -0.1427 0.3165 0.049(19) Uiso 1 1 d R . .
C40 C 0.2819(4) -0.15917(17) 0.4013(3) 0.0207(12) Uani 1 1 d . . .
H40A H 0.3628 -0.1678 0.4393 0.023(14) Uiso 1 1 d R . .
C41 C 0.2084(4) -0.16022(16) 0.4188(3) 0.0177(11) Uani 1 1 d . . .
H41A H 0.2407 -0.1682 0.4696 0.021(14) Uiso 1 1 d R . .
C42 C 0.0874(4) -0.14966(16) 0.3629(3) 0.0149(11) Uani 1 1 d . . .
C43 C 0.0772(4) -0.11848(16) 0.1932(3) 0.0165(11) Uani 1 1 d . . .
C44 C 0.0757(4) -0.07033(16) 0.1826(3) 0.0164(11) Uani 1 1 d . . .
C45 C 0.0588(4) -0.05498(17) 0.1174(3) 0.0196(12) Uani 1 1 d . . .
H45A H 0.0577 -0.0228 0.1099 0.012(12) Uiso 1 1 d R . .
C46 C 0.0435(4) -0.08463(17) 0.0630(3) 0.0170(11) Uani 1 1 d . . .
C47 C 0.0398(4) -0.13206(17) 0.0733(3) 0.0173(11) Uani 1 1 d . . .
H47A H 0.0251 -0.1530 0.0359 0.014(13) Uiso 1 1 d R . .
C48 C 0.0574(4) -0.14904(16) 0.1382(3) 0.0178(11) Uani 1 1 d . . .
C49 C 0.0864(5) -0.03562(17) 0.2374(3) 0.0224(12) Uani 1 1 d . . .
H49A H 0.0963 -0.0536 0.2787 0.002(11) Uiso 1 1 d R . .
C50 C -0.0259(5) -0.0071(2) 0.1960(3) 0.0329(15) Uani 1 1 d . . .
H50A H -0.0942 -0.0276 0.1716 0.040(18) Uiso 1 1 d R . .
H50B H -0.0367 0.0120 0.1564 0.041(17) Uiso 1 1 d R . .
H50C H -0.0191 0.0128 0.2335 0.06(2) Uiso 1 1 d R . .
C51 C 0.1951(5) -0.0048(2) 0.2774(3) 0.0369(16) Uani 1 1 d . . .
H51A H 0.2665 -0.0240 0.3056 0.05(2) Uiso 1 1 d R . .
H51B H 0.2007 0.0156 0.3138 0.06(2) Uiso 1 1 d R . .
H51C H 0.1881 0.0135 0.2386 0.08(3) Uiso 1 1 d R . .
C52 C 0.0312(5) -0.06463(17) -0.0044(3) 0.0213(12) Uani 1 1 d . . .
H52A H -0.0286 -0.0393 -0.0276 0.030(15) Uiso 1 1 d R . .
C53 C 0.1485(5) -0.04293(19) 0.0256(3) 0.0269(13) Uani 1 1 d . . .
H53A H 0.1772 -0.0217 0.0680 0.05(2) Uiso 1 1 d R . .
H53B H 0.1358 -0.0261 -0.0165 0.044(18) Uiso 1 1 d R . .
H53C H 0.2075 -0.0672 0.0443 0.035(16) Uiso 1 1 d R . .
C54 C -0.0131(5) -0.09894(19) -0.0695(3) 0.0285(13) Uani 1 1 d . . .
H54A H -0.0293 -0.0826 -0.1131 0.017(13) Uiso 1 1 d R . .
H54B H -0.0860 -0.1136 -0.0865 0.037(17) Uiso 1 1 d R . .
H54C H 0.0476 -0.1224 -0.0504 0.043(18) Uiso 1 1 d R . .
C55 C 0.0462(4) -0.20073(16) 0.1451(3) 0.0174(11) Uani 1 1 d . . .
H55A H 0.0682 -0.2061 0.1964 0.038(17) Uiso 1 1 d R . .
C56 C -0.0817(5) -0.21701(18) 0.0826(3) 0.0273(13) Uani 1 1 d . . .
H56A H -0.1339 -0.1996 0.0866 0.041(18) Uiso 1 1 d R . .
H56B H -0.0870 -0.2498 0.0897 0.035(16) Uiso 1 1 d R . .
H56C H -0.1061 -0.2120 0.0314 0.038(17) Uiso 1 1 d R . .
C57 C 0.1306(5) -0.22966(18) 0.1428(3) 0.0255(13) Uani 1 1 d . . .
H57A H 0.2125 -0.2197 0.1843 0.041(17) Uiso 1 1 d R . .
H57B H 0.1103 -0.2255 0.0927 0.042(18) Uiso 1 1 d R . .
H57C H 0.1227 -0.2622 0.1500 0.036(16) Uiso 1 1 d R . .
C58 C 0.0191(4) -0.14643(16) 0.3908(3) 0.0163(11) Uani 1 1 d . . .
C59 C -0.0052(4) -0.18678(16) 0.4141(3) 0.0169(11) Uani 1 1 d . . .
C60 C -0.0258(4) -0.18242(17) 0.4662(3) 0.0170(11) Uani 1 1 d . . .
H60A H -0.0409 -0.2094 0.4822 0.006(11) Uiso 1 1 d R . .
C61 C -0.0248(4) -0.13965(16) 0.4953(3) 0.0174(11) Uani 1 1 d . . .
C62 C -0.0094(4) -0.10041(17) 0.4670(3) 0.0175(11) Uani 1 1 d . . .
H62A H -0.0134 -0.0711 0.4835 0.023(14) Uiso 1 1 d R . .
C63 C 0.0115(4) -0.10236(16) 0.4154(3) 0.0166(11) Uani 1 1 d . . .
C64 C -0.0071(4) -0.23417(16) 0.3844(3) 0.0198(12) Uani 1 1 d . . .
H64A H -0.0128 -0.2294 0.3386 0.035(16) Uiso 1 1 d R . .
C65 C -0.1151(5) -0.26197(18) 0.3573(3) 0.0272(13) Uani 1 1 d . . .
H65A H -0.1873 -0.2443 0.3187 0.043(18) Uiso 1 1 d R . .
H65B H -0.1100 -0.2686 0.4016 0.036(17) Uiso 1 1 d R . .
H65C H -0.1175 -0.2909 0.3344 0.026(15) Uiso 1 1 d R . .
C66 C 0.1066(5) -0.26203(18) 0.4449(3) 0.0246(13) Uani 1 1 d . . .
H66A H 0.1010 -0.2920 0.4232 0.06(2) Uiso 1 1 d R . .
H66B H 0.1158 -0.2665 0.4911 0.027(15) Uiso 1 1 d R . .
H66C H 0.1753 -0.2453 0.4588 0.038(17) Uiso 1 1 d R . .
C67 C -0.0361(5) -0.13627(18) 0.5574(3) 0.0239(12) Uani 1 1 d . . .
H67A H -0.0581 -0.1674 0.5630 0.027(15) Uiso 1 1 d R . .
C68 C 0.0827(5) -0.1227(2) 0.6365(3) 0.0283(13) Uani 1 1 d . . .
H68A H 0.1437 -0.1452 0.6518 0.06(2) Uiso 1 1 d R . .
H68B H 0.0736 -0.1219 0.6753 0.037(17) Uiso 1 1 d R . .
H68C H 0.1065 -0.0922 0.6326 0.024(14) Uiso 1 1 d R . .
C69 C -0.1337(5) -0.10281(19) 0.5339(3) 0.0285(13) Uani 1 1 d . . .
H69A H -0.2079 -0.1112 0.4827 0.034(16) Uiso 1 1 d R . .
H69B H -0.1111 -0.0715 0.5322 0.046(19) Uiso 1 1 d R . .
H69C H -0.1447 -0.1042 0.5718 0.031(16) Uiso 1 1 d R . .
C70 C 0.0346(4) -0.05803(16) 0.3906(3) 0.0190(12) Uani 1 1 d . . .
H70A H 0.0212 -0.0651 0.3425 0.019(13) Uiso 1 1 d R . .
C71 C 0.1619(5) -0.04183(19) 0.4512(3) 0.0334(15) Uani 1 1 d . . .
H71A H 0.2157 -0.0660 0.4604 0.05(2) Uiso 1 1 d R . .
H71B H 0.1783 -0.0350 0.4995 0.06(2) Uiso 1 1 d R . .
H71C H 0.1738 -0.0140 0.4327 0.032(16) Uiso 1 1 d R . .
C72 C -0.0525(5) -0.01920(17) 0.3707(3) 0.0276(13) Uani 1 1 d . . .
H72A H -0.0414 0.0071 0.3491 0.041(17) Uiso 1 1 d R . .
H72B H -0.0372 -0.0097 0.4177 0.028(15) Uiso 1 1 d R . .
H72C H -0.1341 -0.0304 0.3326 0.036(16) Uiso 1 1 d R . .
C73 C 0.5465(5) -0.15525(19) 0.7270(3) 0.0264(13) Uani 1 1 d . . .
C74 C 0.5232(5) -0.20195(19) 0.7291(3) 0.0300(14) Uani 1 1 d . . .
H74A H 0.5867 -0.2223 0.7647 0.043(18) Uiso 1 1 d R . .
C75 C 0.4067(5) -0.2183(2) 0.6791(3) 0.0326(14) Uani 1 1 d . . .
H75A H 0.3909 -0.2499 0.6794 0.034(16) Uiso 1 1 d R . .
C76 C 0.3152(5) -0.1882(2) 0.6293(3) 0.0313(14) Uani 1 1 d . . .
H76A H 0.2359 -0.1992 0.5958 0.08(3) Uiso 1 1 d R . .
C77 C 0.3364(5) -0.1417(2) 0.6270(3) 0.0357(15) Uani 1 1 d . . .
H77A H 0.2723 -0.1213 0.5922 0.08(3) Uiso 1 1 d R . .
C78 C 0.4511(5) -0.12578(19) 0.6754(3) 0.0293(14) Uani 1 1 d . . .
H78A H 0.4658 -0.0942 0.6739 0.06(2) Uiso 1 1 d R . .
C79 C 0.6717(5) -0.1374(2) 0.7809(3) 0.0369(15) Uani 1 1 d . . .
H79A H 0.6707 -0.1038 0.7825 0.09(3) Uiso 1 1 d R . .
H79B H 0.7125 -0.1472 0.7624 0.07(2) Uiso 1 1 d R . .
H79C H 0.7135 -0.1498 0.8329 0.09(3) Uiso 1 1 d R . .
C80 C 0.1789(5) -0.36142(19) 0.3485(3) 0.0288(13) Uani 1 1 d . . .
C81 C 0.2315(5) -0.31924(19) 0.3562(3) 0.0298(14) Uani 1 1 d . . .
H81A H 0.3155 -0.3167 0.3908 0.031(16) Uiso 1 1 d R . .
C82 C 0.1618(5) -0.28119(19) 0.3135(3) 0.0307(14) Uani 1 1 d . . .
H82A H 0.1983 -0.2528 0.3193 0.026(15) Uiso 1 1 d R . .
C83 C 0.0397(5) -0.28438(19) 0.2627(3) 0.0284(13) Uani 1 1 d . . .
H83A H -0.0076 -0.2583 0.2334 0.06(2) Uiso 1 1 d R . .
C84 C -0.0135(5) -0.32576(19) 0.2547(3) 0.0299(13) Uani 1 1 d . . .
H84A H -0.0975 -0.3281 0.2204 0.049(19) Uiso 1 1 d R . .
C85 C 0.0573(5) -0.36398(19) 0.2977(3) 0.0293(13) Uani 1 1 d . . .
H85A H 0.0204 -0.3924 0.2916 0.05(2) Uiso 1 1 d R . .
C86 C 0.2536(6) -0.4034(2) 0.3930(4) 0.0417(17) Uani 1 1 d . . .
H86A H 0.2287 -0.4170 0.4197 0.08(3) Uiso 1 1 d R . .
H86B H 0.2435 -0.4259 0.3571 0.10(3) Uiso 1 1 d R . .
H86C H 0.3372 -0.3944 0.4311 0.07(2) Uiso 1 1 d R . .

loop_
_atom_site_aniso_label
_atom_site_aniso_U_11
_atom_site_aniso_U_22
_atom_site_aniso_U_33
_atom_site_aniso_U_23
_atom_site_aniso_U_13
_atom_site_aniso_U_12
Ni1 0.0182(4) 0.0185(4) 0.0211(4) 0.0002(3) 0.0133(3) 0.0003(3)
S1 0.0142(7) 0.0264(7) 0.0138(6) -0.0014(6) 0.0070(6) -0.0008(6)
S2 0.0130(6) 0.0252(7) 0.0139(6) 0.0018(5) 0.0067(5) 0.0011(5)
C1 0.015(3) 0.014(2) 0.020(3) -0.001(2) 0.011(2) -0.005(2)
C2 0.016(3) 0.014(2) 0.014(2) 0.003(2) 0.009(2) 0.002(2)
C3 0.018(3) 0.015(3) 0.014(3) 0.000(2) 0.008(2) 0.001(2)
C4 0.009(3) 0.016(3) 0.015(3) 0.004(2) 0.004(2) 0.003(2)
C5 0.018(3) 0.013(2) 0.024(3) 0.000(2) 0.014(2) 0.000(2)
C6 0.017(3) 0.015(2) 0.014(2) -0.001(2) 0.008(2) 0.001(2)
C7 0.016(3) 0.016(2) 0.011(2) 0.000(2) 0.006(2) -0.001(2)
C8 0.006(2) 0.021(3) 0.011(2) -0.001(2) 0.000(2) -0.002(2)
C9 0.016(3) 0.017(3) 0.019(3) 0.001(2) 0.011(2) 0.004(2)
C10 0.016(3) 0.022(3) 0.014(2) -0.001(2) 0.009(2) -0.001(2)
C11 0.023(3) 0.014(3) 0.021(3) 0.000(2) 0.016(2) -0.001(2)
C12 0.008(2) 0.020(3) 0.013(2) 0.004(2) 0.003(2) 0.002(2)
C13 0.022(3) 0.014(3) 0.020(3) 0.000(2) 0.013(2) 0.001(2)
C14 0.021(3) 0.020(3) 0.033(3) 0.000(2) 0.017(3) 0.001(2)
C15 0.025(3) 0.017(3) 0.026(3) -0.001(2) 0.015(3) -0.005(2)
C16 0.027(3) 0.021(3) 0.021(3) -0.001(2) 0.018(3) 0.001(2)
C17 0.023(3) 0.033(3) 0.030(3) 0.003(3) 0.019(3) 0.000(3)
C18 0.032(3) 0.041(4) 0.024(3) 0.004(3) 0.019(3) 0.003(3)
C19 0.021(3) 0.017(3) 0.022(3) 0.003(2) 0.015(2) 0.000(2)
C20 0.028(3) 0.021(3) 0.031(3) -0.003(3) 0.018(3) -0.001(2)
C21 0.021(3) 0.019(3) 0.038(3) 0.003(3) 0.017(3) 0.009(2)
C22 0.011(2) 0.016(2) 0.012(2) 0.000(2) 0.006(2) 0.000(2)
C23 0.020(3) 0.018(3) 0.019(3) 0.002(2) 0.013(2) 0.004(2)
C24 0.028(3) 0.011(2) 0.019(3) -0.002(2) 0.015(3) 0.001(2)
C25 0.016(3) 0.021(3) 0.020(3) 0.001(2) 0.011(2) 0.001(2)
C26 0.017(3) 0.020(3) 0.016(2) 0.002(2) 0.009(2) 0.000(2)
C27 0.014(3) 0.013(2) 0.015(3) 0.003(2) 0.007(2) 0.002(2)
C28 0.036(3) 0.017(3) 0.025(3) 0.000(2) 0.024(3) 0.000(2)
C29 0.031(3) 0.026(3) 0.031(3) 0.006(3) 0.020(3) -0.001(3)
C30 0.034(3) 0.021(3) 0.028(3) 0.005(3) 0.018(3) 0.001(3)
C31 0.023(3) 0.025(3) 0.020(3) -0.001(2) 0.013(3) 0.000(2)
C32 0.040(4) 0.030(3) 0.039(4) -0.007(3) 0.031(3) -0.005(3)
C33 0.048(4) 0.031(3) 0.026(3) 0.002(3) 0.023(3) 0.004(3)
C34 0.022(3) 0.019(3) 0.017(3) 0.002(2) 0.014(2) 0.002(2)
C35 0.027(3) 0.020(3) 0.029(3) 0.001(2) 0.012(3) 0.002(2)
C36 0.029(3) 0.021(3) 0.032(3) 0.000(3) 0.020(3) -0.004(2)
C37 0.014(3) 0.011(2) 0.021(3) -0.002(2) 0.011(2) 0.000(2)
C38 0.021(3) 0.007(2) 0.019(3) -0.001(2) 0.013(2) -0.003(2)
C39 0.014(3) 0.015(3) 0.018(3) 0.001(2) 0.010(2) 0.000(2)
C40 0.012(3) 0.019(3) 0.017(3) 0.000(2) 0.004(2) 0.001(2)
C41 0.014(3) 0.018(3) 0.017(3) 0.002(2) 0.009(2) -0.001(2)
C42 0.015(3) 0.013(2) 0.015(2) 0.000(2) 0.010(2) 0.000(2)
C43 0.019(3) 0.015(2) 0.013(2) 0.000(2) 0.009(2) 0.003(2)
C44 0.011(2) 0.019(3) 0.016(3) -0.001(2) 0.008(2) -0.002(2)
C45 0.018(3) 0.019(3) 0.016(3) 0.004(2) 0.009(2) 0.000(2)
C46 0.013(3) 0.022(3) 0.017(3) 0.002(2) 0.010(2) 0.000(2)
C47 0.016(3) 0.019(3) 0.015(2) 0.000(2) 0.009(2) 0.002(2)
C48 0.016(3) 0.017(3) 0.017(3) 0.001(2) 0.009(2) 0.001(2)
C49 0.031(3) 0.017(3) 0.022(3) -0.002(2) 0.018(3) -0.003(2)
C50 0.046(4) 0.028(3) 0.033(3) 0.002(3) 0.030(3) 0.008(3)
C51 0.043(4) 0.032(3) 0.037(4) -0.015(3) 0.027(3) -0.012(3)
C52 0.025(3) 0.019(3) 0.018(3) 0.004(2) 0.014(3) 0.005(2)
C53 0.027(3) 0.027(3) 0.029(3) 0.006(3) 0.020(3) 0.001(3)
C54 0.029(3) 0.030(3) 0.020(3) 0.003(3) 0.013(3) 0.001(3)
C55 0.024(3) 0.012(2) 0.017(3) -0.003(2) 0.014(2) -0.002(2)
C56 0.022(3) 0.023(3) 0.030(3) 0.000(2) 0.013(3) -0.002(2)
C57 0.025(3) 0.020(3) 0.027(3) 0.001(2) 0.015(3) 0.003(2)
C58 0.014(3) 0.017(3) 0.011(2) -0.001(2) 0.006(2) -0.003(2)
C59 0.014(3) 0.016(3) 0.013(2) 0.005(2) 0.006(2) 0.004(2)
C60 0.018(3) 0.017(3) 0.017(3) 0.000(2) 0.011(2) -0.002(2)
C61 0.015(3) 0.019(3) 0.017(3) 0.001(2) 0.010(2) -0.001(2)
C62 0.018(3) 0.018(3) 0.018(3) -0.001(2) 0.012(2) 0.000(2)
C63 0.014(3) 0.016(2) 0.018(3) -0.003(2) 0.009(2) -0.003(2)
C64 0.021(3) 0.017(3) 0.019(3) 0.004(2) 0.012(2) 0.002(2)
C65 0.023(3) 0.024(3) 0.030(3) -0.004(3) 0.015(3) -0.004(2)
C66 0.024(3) 0.021(3) 0.025(3) 0.002(2) 0.014(3) 0.005(2)
C67 0.030(3) 0.022(3) 0.022(3) 0.002(2) 0.018(3) 0.002(2)
C68 0.028(3) 0.034(3) 0.018(3) 0.000(2) 0.013(3) 0.001(3)
C69 0.025(3) 0.032(3) 0.030(3) -0.004(3) 0.019(3) -0.002(3)
C70 0.024(3) 0.013(2) 0.020(3) 0.000(2) 0.015(2) -0.003(2)
C71 0.027(3) 0.024(3) 0.040(4) 0.002(3) 0.018(3) -0.005(3)
C72 0.033(3) 0.018(3) 0.033(3) 0.002(3) 0.023(3) 0.002(2)
C73 0.025(3) 0.029(3) 0.023(3) -0.008(2) 0.015(3) -0.004(2)
C74 0.029(3) 0.029(3) 0.027(3) 0.002(3) 0.016(3) 0.003(3)
C75 0.036(4) 0.030(3) 0.032(3) -0.007(3) 0.023(3) -0.008(3)
C76 0.026(3) 0.039(4) 0.025(3) -0.004(3) 0.015(3) -0.005(3)
C77 0.026(3) 0.041(4) 0.025(3) 0.000(3) 0.010(3) 0.008(3)
C78 0.030(3) 0.021(3) 0.030(3) 0.000(2) 0.017(3) 0.004(2)
C79 0.028(3) 0.045(4) 0.033(3) -0.009(3) 0.018(3) -0.008(3)
C80 0.039(4) 0.024(3) 0.026(3) 0.003(3) 0.023(3) 0.010(3)
C81 0.027(3) 0.028(3) 0.030(3) -0.003(3) 0.017(3) 0.000(3)
C82 0.040(4) 0.021(3) 0.036(3) -0.001(3) 0.027(3) -0.005(3)
C83 0.035(4) 0.024(3) 0.028(3) 0.004(3) 0.021(3) 0.006(3)
C84 0.029(3) 0.031(3) 0.032(3) -0.004(3) 0.021(3) 0.000(3)
C85 0.034(3) 0.025(3) 0.033(3) -0.006(3) 0.024(3) -0.004(3)
C86 0.047(4) 0.028(3) 0.040(4) 0.005(3) 0.024(4) 0.010(3)

loop_
_geom_bond_atom_site_label_1
_geom_bond_atom_site_label_2
_geom_bond_distance
_geom_bond_site_symmetry_2
_geom_bond_publ_flag
Ni1 S2 2.1717(18) . ?
Ni1 S1 2.1750(18) . ?
Ni1 C58 2.640(5) . ?
Ni1 C7 2.657(5) . ?
S1 C1 1.760(5) . ?
S2 C37 1.764(5) . ?
C1 C6 1.420(7) . ?
C1 C2 1.432(7) . ?
C2 C3 1.400(7) . ?
C2 C7 1.508(7) . ?
C3 C4 1.387(7) . ?
C3 H3A 0.9499 . ?
C4 C5 1.398(7) . ?
C4 H4A 0.9500 . ?
C5 C6 1.393(7) . ?
C5 H5A 0.9500 . ?
C6 C22 1.519(6) . ?
C7 C8 1.418(7) . ?
C7 C12 1.432(7) . ?
C8 C9 1.409(7) . ?
C8 C13 1.537(7) . ?
C9 C10 1.400(7) . ?
C9 H9A 0.9502 . ?
C10 C11 1.414(7) . ?
C10 C16 1.534(7) . ?
C11 C12 1.418(7) . ?
C11 H11A 0.9501 . ?
C12 C19 1.525(7) . ?
C13 C15 1.527(7) . ?
C13 C14 1.540(7) . ?
C13 H13A 1.0001 . ?
C14 H14A 0.9800 . ?
C14 H14B 0.9801 . ?
C14 H14C 0.9799 . ?
C15 H15A 0.9799 . ?
C15 H15B 0.9800 . ?
C15 H15C 0.9802 . ?
C16 C18 1.531(7) . ?
C16 C17 1.539(7) . ?
C16 H16A 1.0000 . ?
C17 H17A 0.9801 . ?
C17 H17B 0.9800 . ?
C17 H17C 0.9800 . ?
C18 H18A 0.9801 . ?
C18 H18B 0.9801 . ?
C18 H18C 0.9800 . ?
C19 C21 1.526(7) . ?
C19 C20 1.540(7) . ?
C19 H19A 1.0002 . ?
C20 H20A 0.9801 . ?
C20 H20B 0.9800 . ?
C20 H20C 0.9801 . ?
C21 H21A 0.9800 . ?
C21 H21B 0.9800 . ?
C21 H21C 0.9800 . ?
C22 C27 1.419(7) . ?
C22 C23 1.423(7) . ?
C23 C24 1.410(7) . ?
C23 C28 1.537(7) . ?
C24 C25 1.404(7) . ?
C24 H24A 0.9502 . ?
C25 C26 1.404(7) . ?
C25 C31 1.523(7) . ?
C26 C27 1.407(7) . ?
C26 H26A 0.9499 . ?
C27 C34 1.526(7) . ?
C28 C30 1.525(7) . ?
C28 C29 1.530(7) . ?
C28 H28A 0.9999 . ?
C29 H29A 0.9798 . ?
C29 H29B 0.9801 . ?
C29 H29C 0.9800 . ?
C30 H30A 0.9800 . ?
C30 H30B 0.9801 . ?
C30 H30C 0.9801 . ?
C31 C32 1.541(8) . ?
C31 C33 1.563(7) . ?
C31 H31A 1.0000 . ?
C32 H32A 0.9800 . ?
C32 H32B 0.9800 . ?
C32 H32C 0.9799 . ?
C33 H33A 0.9800 . ?
C33 H33B 0.9801 . ?
C33 H33C 0.9801 . ?
C34 C35 1.517(7) . ?
C34 C36 1.526(7) . ?
C34 H34A 1.0000 . ?
C35 H35A 0.9800 . ?
C35 H35B 0.9801 . ?
C35 H35C 0.9799 . ?
C36 H36A 0.9802 . ?
C36 H36B 0.9800 . ?
C36 H36C 0.9802 . ?
C37 C42 1.420(7) . ?
C37 C38 1.426(7) . ?
C38 C39 1.392(7) . ?
C38 C43 1.522(7) . ?
C39 C40 1.409(7) . ?
C39 H39A 0.9498 . ?
C40 C41 1.389(7) . ?
C40 H40A 0.9501 . ?
C41 C42 1.403(7) . ?
C41 H41A 0.9500 . ?
C42 C58 1.515(7) . ?
C43 C48 1.403(7) . ?
C43 C44 1.419(7) . ?
C44 C45 1.410(7) . ?
C44 C49 1.533(7) . ?
C45 C46 1.402(7) . ?
C45 H45A 0.9500 . ?
C46 C47 1.407(7) . ?
C46 C52 1.539(7) . ?
C47 C48 1.413(7) . ?
C47 H47A 0.9499 . ?
C48 C55 1.533(6) . ?
C49 C50 1.522(7) . ?
C49 C51 1.525(7) . ?
C49 H49A 1.0001 . ?
C50 H50A 0.9801 . ?
C50 H50B 0.9801 . ?
C50 H50C 0.9798 . ?
C51 H51A 0.9799 . ?
C51 H51B 0.9800 . ?
C51 H51C 0.9801 . ?
C52 C53 1.536(7) . ?
C52 C54 1.536(7) . ?
C52 H52A 1.0001 . ?
C53 H53A 0.9801 . ?
C53 H53B 0.9800 . ?
C53 H53C 0.9800 . ?
C54 H54A 0.9799 . ?
C54 H54B 0.9801 . ?
C54 H54C 0.9801 . ?
C55 C56 1.530(7) . ?
C55 C57 1.542(7) . ?
C55 H55A 1.0000 . ?
C56 H56A 0.9800 . ?
C56 H56B 0.9801 . ?
C56 H56C 0.9801 . ?
C57 H57A 0.9801 . ?
C57 H57B 0.9801 . ?
C57 H57C 0.9801 . ?
C58 C59 1.429(7) . ?
C58 C63 1.433(7) . ?
C59 C60 1.415(7) . ?
C59 C64 1.528(7) . ?
C60 C61 1.405(7) . ?
C60 H60A 0.9502 . ?
C61 C62 1.402(7) . ?
C61 C67 1.533(7) . ?
C62 C63 1.400(7) . ?
C62 H62A 0.9502 . ?
C63 C70 1.536(7) . ?
C64 C65 1.525(7) . ?
C64 C66 1.543(7) . ?
C64 H64A 0.9999 . ?
C65 H65A 0.9799 . ?
C65 H65B 0.9800 . ?
C65 H65C 0.9800 . ?
C66 H66A 0.9802 . ?
C66 H66B 0.9799 . ?
C66 H66C 0.9798 . ?
C67 C69 1.527(7) . ?
C67 C68 1.542(7) . ?
C67 H67A 1.0000 . ?
C68 H68A 0.9801 . ?
C68 H68B 0.9799 . ?
C68 H68C 0.9800 . ?
C69 H69A 0.9801 . ?
C69 H69B 0.9801 . ?
C69 H69C 0.9800 . ?
C70 C71 1.518(7) . ?
C70 C72 1.548(7) . ?
C70 H70A 1.0002 . ?
C71 H71A 0.9801 . ?
C71 H71B 0.9800 . ?
C71 H71C 0.9798 . ?
C72 H72A 0.9801 . ?
C72 H72B 0.9798 . ?
C72 H72C 0.9800 . ?
C73 C78 1.398(8) . ?
C73 C74 1.411(8) . ?
C73 C79 1.505(8) . ?
C74 C75 1.397(8) . ?
C74 H74A 0.9501 . ?
C75 C76 1.377(8) . ?
C75 H75A 0.9500 . ?
C76 C77 1.399(8) . ?
C76 H76A 0.9500 . ?
C77 C78 1.374(8) . ?
C77 H77A 0.9500 . ?
C78 H78A 0.9500 . ?
C79 H79A 0.9799 . ?
C79 H79B 0.9799 . ?
C79 H79C 0.9801 . ?
C80 C85 1.375(8) . ?
C80 C81 1.404(8) . ?
C80 C86 1.510(7) . ?
C81 C82 1.390(8) . ?
C81 H81A 0.9501 . ?
C82 C83 1.380(8) . ?
C82 H82A 0.9499 . ?
C83 C84 1.387(8) . ?
C83 H83A 0.9500 . ?
C84 C85 1.400(8) . ?
C84 H84A 0.9500 . ?
C85 H85A 0.9499 . ?
C86 H86A 0.9800 . ?
C86 H86B 0.9799 . ?
C86 H86C 0.9801 . ?

loop_
_cod_related_entry_id
_cod_related_entry_database
_cod_related_entry_code
1 ChemSpider 30659922
